data_2017181
loop_
_publ_author_name
'Jin, Shifeng'
'Chai, Gemei'
'Liu, Jun'
'Wang, Wanyan'
'Chen, Xiaolong'

_publ_section_title
;
 The centrosymmetric metal metaborate KCdB~3~O~6~
;
_journal_coeditor_code FN3024
_journal_issue 7
_journal_name_full 'Acta Crystallographica Section C'
_journal_page_first i42
_journal_page_last i44
_journal_paper_doi 10.1107/S0108270109021477
_journal_volume 65
_journal_year 2009
_chemical_formula_iupac 'K Cd B3 O6'
_chemical_formula_moiety 'B3 Cd O6, K'
_chemical_formula_sum 'B3 Cd K O6'
_chemical_formula_weight 279.93
_chemical_name_systematic
;
potassium cadmium metaborate
;
_space_group_IT_number 15
_symmetry_cell_setting monoclinic
_symmetry_space_group_name_Hall '-C 2yc'
_symmetry_space_group_name_H-M 'C 1 2/c 1'
_atom_sites_solution_primary direct
_atom_sites_solution_secondary difmap
_cell_angle_alpha 90.00
_cell_angle_beta 106.156(2)
_cell_angle_gamma 90.00
_cell_formula_units_Z 8
_cell_length_a 7.1779(6)
_cell_length_b 13.2152(12)
_cell_length_c 12.5113(11)
_cell_measurement_reflns_used 2052
_cell_measurement_temperature 298(2)
_cell_measurement_theta_max 32.57
_cell_measurement_theta_min 3.08
_cell_volume 1139.92(17)
_computing_cell_refinement 'SAINT (Bruker, 2007)'
_computing_data_collection 'SMART (Bruker, 2001)'
_computing_data_reduction 'SAINT (Bruker, 2007)'
_computing_molecular_graphics 'PLATON (Spek, 2009)'
_computing_publication_material 'publCIF (Westrip, 2008)'
_computing_structure_refinement 'SHELXL97 (Sheldrick, 2008)'
_computing_structure_solution 'SHELXS97 (Sheldrick, 2008)'
_diffrn_ambient_temperature 298(2)
_diffrn_detector_area_resol_mean 0
_diffrn_measured_fraction_theta_full 0.998
_diffrn_measured_fraction_theta_max 0.934
_diffrn_measurement_device_type 'Bruker SMART APEX CCD'
_diffrn_measurement_method '\f scans, and \w scans'
_diffrn_radiation_monochromator graphite
_diffrn_radiation_source 'fine-focus sealed tube'
_diffrn_radiation_type MoK\a
_diffrn_radiation_wavelength 0.71073
_diffrn_reflns_av_R_equivalents 0.0614
_diffrn_reflns_av_sigmaI/netI 0.0456
_diffrn_reflns_limit_h_max 11
_diffrn_reflns_limit_h_min -10
_diffrn_reflns_limit_k_max 20
_diffrn_reflns_limit_k_min -13
_diffrn_reflns_limit_l_max 15
_diffrn_reflns_limit_l_min -19
_diffrn_reflns_number 4846
_diffrn_reflns_theta_full 25.00
_diffrn_reflns_theta_max 33.43
_diffrn_reflns_theta_min 3.08
_diffrn_standards_decay_% 0
_diffrn_standards_interval_count 0
_diffrn_standards_interval_time 0
_diffrn_standards_number 0
_exptl_absorpt_coefficient_mu 4.523
_exptl_absorpt_correction_T_max 0.63817
_exptl_absorpt_correction_T_min 0.28884
_exptl_absorpt_correction_type multi-scan
_exptl_absorpt_process_details '(SADABS; Bruker, 2001)'
_exptl_crystal_colour colourless
_exptl_crystal_density_diffrn 3.262
_exptl_crystal_density_method 'not measured'
_exptl_crystal_description block
_exptl_crystal_F_000 1040
_exptl_crystal_size_max 0.3
_exptl_crystal_size_mid 0.2
_exptl_crystal_size_min 0.1
_refine_diff_density_max 1.635
_refine_diff_density_min -1.924
_refine_ls_extinction_expression Fc^*^=kFc[1+0.001xFc^2^\l^3^/sin(2\q)]^-1/4^
_refine_ls_extinction_method none
_refine_ls_goodness_of_fit_ref 1.202
_refine_ls_matrix_type full
_refine_ls_number_parameters 100
_refine_ls_number_reflns 2082
_refine_ls_number_restraints 0
_refine_ls_restrained_S_all 1.202
_refine_ls_R_factor_all 0.0337
_refine_ls_R_factor_gt 0.0330
_refine_ls_shift/su_max 0.036
_refine_ls_shift/su_mean 0.008
_refine_ls_structure_factor_coef Fsqd
_refine_ls_weighting_details 'calc w=1/[\s^2^(Fo^2^)+(0.0459P)^2^+2.9728P] where P=(Fo^2^+2Fc^2^)/3'
_refine_ls_weighting_scheme calc
_refine_ls_wR_factor_gt 0.0921
_refine_ls_wR_factor_ref 0.0927
_reflns_number_gt 2052
_reflns_number_total 2082
_reflns_threshold_expression >2sigma(I)
_cod_data_source_file fn3024.cif
_cod_data_source_block I
_cod_original_sg_symbol_H-M 'C 2/c'
_cod_database_code 2017181
_cod_database_fobs_code 2017181

loop_
_symmetry_equiv_pos_as_xyz
'x, y, z'
'-x, y, -z+1/2'
'x+1/2, y+1/2, z'
'-x+1/2, y+1/2, -z+1/2'
'-x, -y, -z'
'x, -y, z-1/2'
'-x+1/2, -y+1/2, -z'
'x+1/2, -y+1/2, z-1/2'

loop_
_atom_site_type_symbol
_atom_site_label
_atom_site_fract_x
_atom_site_fract_y
_atom_site_fract_z
_atom_site_U_iso_or_equiv
_atom_site_adp_type
_atom_site_calc_flag
_atom_site_refinement_flags
_atom_site_occupancy
_atom_site_disorder_assembly
_atom_site_disorder_group
Cd Cd1 0.55106(3) 0.073621(15) 0.122180(16) 0.01587(9) Uani d . 1 . .
K K1 0.07529(10) 0.24208(6) 0.13130(5) 0.02436(14) Uani d . 1 . .
O O6 0.1536(3) 0.43495(16) 0.0603(2) 0.0184(4) Uani d . 1 . .
O O2 0.7426(3) 0.38894(16) 0.1640(2) 0.0228(4) Uani d . 1 . .
O O3 0.4222(3) 0.32457(16) 0.08760(19) 0.0200(4) Uani d . 1 . .
O O4 0.7915(4) 0.56694(15) 0.1849(2) 0.0186(4) Uani d . 1 . .
O O5 0.4726(3) 0.50198(16) 0.12099(19) 0.0211(4) Uani d . 1 . .
O O1 0.6977(3) 0.21555(16) 0.1260(2) 0.0237(4) Uani d . 1 . .
B B1 0.6220(4) 0.3059(2) 0.1259(2) 0.0160(5) Uani d . 1 . .
B B2 0.6727(5) 0.4879(2) 0.1572(3) 0.0168(5) Uani d . 1 . .
B B3 0.3451(5) 0.4216(2) 0.0884(3) 0.0153(5) Uani d . 1 . .

loop_
_atom_site_aniso_label
_atom_site_aniso_U_11
_atom_site_aniso_U_22
_atom_site_aniso_U_33
_atom_site_aniso_U_12
_atom_site_aniso_U_13
_atom_site_aniso_U_23
Cd1 0.01452(13) 0.01344(12) 0.01853(13) -0.00048(5) 0.00275(8) -0.00168(5)
K1 0.0204(3) 0.0273(3) 0.0253(3) -0.0004(2) 0.0062(2) 0.0009(2)
O6 0.0141(9) 0.0184(9) 0.0204(10) 0.0025(7) 0.0009(7) -0.0037(7)
O2 0.0123(8) 0.0142(9) 0.0375(12) -0.0011(7) -0.0003(8) -0.0026(8)
O3 0.0114(8) 0.0142(8) 0.0311(10) 0.0002(7) 0.0007(7) -0.0032(7)
O4 0.0165(10) 0.0153(9) 0.0234(10) -0.0042(6) 0.0046(8) -0.0023(7)
O5 0.0150(9) 0.0134(8) 0.0320(11) 0.0000(7) 0.0016(8) -0.0041(8)
O1 0.0158(9) 0.0118(9) 0.0429(13) 0.0003(7) 0.0069(9) 0.0020(8)
B1 0.0129(11) 0.0146(11) 0.0182(12) -0.0002(9) 0.0006(9) 0.0011(9)
B2 0.0159(12) 0.0154(11) 0.0178(12) -0.0011(9) 0.0025(10) -0.0021(10)
B3 0.0126(13) 0.0152(12) 0.0155(13) 0.0020(8) -0.0006(10) -0.0022(8)

loop_
_atom_type_symbol
_atom_type_description
_atom_type_scat_dispersion_real
_atom_type_scat_dispersion_imag
_atom_type_scat_source
B B 0.0013 0.0007 'International Tables Vol C Tables 4.2.6.8 and 6.1.1.4'
O O 0.0106 0.0060 'International Tables Vol C Tables 4.2.6.8 and 6.1.1.4'
K K 0.2009 0.2494 'International Tables Vol C Tables 4.2.6.8 and 6.1.1.4'
Cd Cd -0.8075 1.2024 'International Tables Vol C Tables 4.2.6.8 and 6.1.1.4'

loop_
_geom_angle_atom_site_label_1
_geom_angle_atom_site_label_2
_geom_angle_atom_site_label_3
_geom_angle_site_symmetry_1
_geom_angle_site_symmetry_3
_geom_angle
_geom_angle_publ_flag
O1 Cd1 O6 . 3_545 121.83(9) y
O1 Cd1 O4 . 3_445 118.86(8) y
O6 Cd1 O4 3_545 3_445 119.30(8) y
O1 Cd1 O6 . 7 103.56(9) y
O6 Cd1 O6 3_545 7 78.30(9) y
O4 Cd1 O6 3_445 7 88.99(9) y
O1 Cd1 O4 . 4_645 85.27(9) y
O6 Cd1 O4 3_545 4_645 102.53(8) y
O4 Cd1 O4 3_445 4_645 81.20(10) y
O6 Cd1 O4 7 4_645 169.19(9) y
O1 Cd1 Cd1 . 2_655 101.96(7) ?
O6 Cd1 Cd1 3_545 2_655 120.14(6) ?
O4 Cd1 Cd1 3_445 2_655 42.28(6) ?
O6 Cd1 Cd1 7 2_655 131.27(6) ?
O4 Cd1 Cd1 4_645 2_655 39.09(6) ?
O1 Cd1 K1 . 7 58.25(7) ?
O6 Cd1 K1 3_545 7 105.04(6) ?
O4 Cd1 K1 3_445 7 106.55(6) ?
O6 Cd1 K1 7 7 45.47(6) ?
O4 Cd1 K1 4_645 7 142.20(5) ?
Cd1 Cd1 K1 2_655 7 133.442(12) ?
O1 Cd1 K1 . . 86.11(6) ?
O6 Cd1 K1 3_545 . 145.69(6) ?
O4 Cd1 K1 3_445 . 39.07(6) ?
O6 Cd1 K1 7 . 75.69(6) ?
O4 Cd1 K1 4_645 . 99.03(6) ?
Cd1 Cd1 K1 2_655 . 65.427(10) ?
K1 Cd1 K1 7 . 71.147(16) ?
O1 Cd1 K1 . 2_655 45.51(7) ?
O6 Cd1 K1 3_545 2_655 120.11(6) ?
O4 Cd1 K1 3_445 2_655 101.08(6) ?
O6 Cd1 K1 7 2_655 148.48(6) ?
O4 Cd1 K1 4_645 2_655 39.77(5) ?
Cd1 Cd1 K1 2_655 2_655 64.662(12) ?
K1 Cd1 K1 7 2_655 103.084(9) ?
K1 Cd1 K1 . 2_655 93.40(2) ?
O1 K1 O4 1_455 3_445 112.77(7) ?
O1 K1 O6 1_455 . 113.33(7) ?
O4 K1 O6 3_445 . 133.55(7) ?
O1 K1 O3 1_455 7 101.99(7) ?
O4 K1 O3 3_445 7 79.82(7) ?
O6 K1 O3 . 7 85.52(7) ?
O1 K1 O3 1_455 . 161.01(7) ?
O4 K1 O3 3_445 . 84.68(7) ?
O6 K1 O3 . . 48.87(6) ?
O3 K1 O3 7 . 72.75(7) ?
O1 K1 O1 1_455 2_655 105.26(6) ?
O4 K1 O1 3_445 2_655 63.39(7) ?
O6 K1 O1 . 2_655 108.78(7) ?
O3 K1 O1 7 2_655 140.40(7) ?
O3 K1 O1 . 2_655 88.97(7) ?
O1 K1 O2 1_455 2_655 106.34(7) ?
O4 K1 O2 3_445 2_655 103.75(7) ?
O6 K1 O2 . 2_655 68.17(7) ?
O3 K1 O2 7 2_655 147.09(7) ?
O3 K1 O2 . 2_655 75.02(6) ?
O1 K1 O2 2_655 2_655 44.13(6) ?
O1 K1 O2 1_455 1_455 45.90(6) ?
O4 K1 O2 3_445 1_455 150.23(7) ?
O6 K1 O2 . 1_455 73.22(7) ?
O3 K1 O2 7 1_455 120.72(7) ?
O3 K1 O2 . 1_455 120.46(6) ?
O1 K1 O2 2_655 1_455 98.87(7) ?
O2 K1 O2 2_655 1_455 71.39(7) ?
O1 K1 B1 1_455 7 77.90(8) ?
O4 K1 B1 3_445 7 98.04(8) ?
O6 K1 B1 . 7 86.18(7) ?
O3 K1 B1 7 7 26.01(7) ?
O3 K1 B1 . 7 92.75(7) ?
O1 K1 B1 2_655 7 161.13(7) ?
O2 K1 B1 2_655 7 153.71(7) ?
O2 K1 B1 1_455 7 96.44(7) ?
O1 K1 B3 1_455 . 137.57(8) ?
O4 K1 B3 3_445 . 109.65(8) ?
O6 K1 B3 . . 24.52(7) ?
O3 K1 B3 7 . 84.44(7) ?
O3 K1 B3 . . 25.88(7) ?
O1 K1 B3 2_655 . 94.11(7) ?
O2 K1 B3 2_655 . 63.35(7) ?
O2 K1 B3 1_455 . 94.59(7) ?
B1 K1 B3 7 . 95.61(8) ?
O1 K1 O5 1_455 3_445 70.09(6) ?
O4 K1 O5 3_445 3_445 45.43(6) ?
O6 K1 O5 . 3_445 159.48(7) ?
O3 K1 O5 7 3_445 74.06(6) ?
O3 K1 O5 . 3_445 123.72(7) ?
O1 K1 O5 2_655 3_445 88.83(6) ?
O2 K1 O5 2_655 3_445 131.56(6) ?
O2 K1 O5 1_455 3_445 115.42(6) ?
B1 K1 O5 7 3_445 74.60(7) ?
B3 K1 O5 . 3_445 149.04(7) ?
O1 K1 B1 1_455 2_655 116.76(8) ?
O4 K1 B1 3_445 2_655 79.04(7) ?
O6 K1 B1 . 2_655 85.47(7) ?
O3 K1 B1 7 2_655 140.62(7) ?
O3 K1 B1 . 2_655 72.52(7) ?
O1 K1 B1 2_655 2_655 23.31(6) ?
O2 K1 B1 2_655 2_655 24.70(6) ?
O2 K1 B1 1_455 2_655 92.90(7) ?
B1 K1 B1 7 2_655 165.14(11) ?
B3 K1 B1 . 2_655 72.07(8) ?
O5 K1 B1 3_445 2_655 111.60(7) ?
B3 O6 Cd1 . 3_455 116.11(18) ?
B3 O6 Cd1 . 7 124.8(2) ?
Cd1 O6 Cd1 3_455 7 101.70(9) ?
B3 O6 K1 . . 94.50(17) ?
Cd1 O6 K1 3_455 . 122.01(10) ?
Cd1 O6 K1 7 . 97.91(8) ?
B2 O2 B1 . . 122.5(2) ?
B2 O2 K1 . 2_655 132.82(18) ?
B1 O2 K1 . 2_655 82.71(16) ?
B2 O2 K1 . 1_655 146.30(19) ?
B1 O2 K1 . 1_655 83.86(16) ?
K1 O2 K1 2_655 1_655 65.09(5) ?
B3 O3 B1 . . 121.9(2) ?
B3 O3 K1 . 7 113.25(18) ?
B1 O3 K1 . 7 89.67(16) ?
B3 O3 K1 . . 88.92(17) ?
B1 O3 K1 . . 135.95(18) ?
K1 O3 K1 7 . 107.25(7) ?
B2 O4 Cd1 . 3 118.67(19) ?
B2 O4 Cd1 . 4_655 112.61(19) ?
Cd1 O4 Cd1 3 4_655 98.63(9) ?
B2 O4 K1 . 3 108.5(2) ?
Cd1 O4 K1 3 3 110.57(8) ?
Cd1 O4 K1 4_655 3 107.05(8) ?
B3 O5 B2 . . 122.0(2) ?
B3 O5 K1 . 3 151.95(18) ?
B2 O5 K1 . 3 85.17(16) ?
B1 O1 Cd1 . . 126.55(19) ?
B1 O1 K1 . 1_655 107.02(18) ?
Cd1 O1 K1 . 1_655 126.43(10) ?
B1 O1 K1 . 2_655 90.19(18) ?
Cd1 O1 K1 . 2_655 104.28(9) ?
K1 O1 K1 1_655 2_655 72.96(6) ?
B1 O1 K1 . 7 73.27(17) ?
Cd1 O1 K1 . 7 88.40(8) ?
K1 O1 K1 1_655 7 108.53(8) ?
K1 O1 K1 2_655 7 163.20(8) ?
O1 B1 O2 . . 119.8(3) ?
O1 B1 O3 . . 123.0(3) ?
O2 B1 O3 . . 117.2(2) ?
O1 B1 K1 . 7 83.59(18) ?
O2 B1 K1 . 7 123.97(19) ?
O3 B1 K1 . 7 64.32(14) ?
O1 B1 K1 . 2_655 66.50(17) ?
O2 B1 K1 . 2_655 72.58(15) ?
O3 B1 K1 . 2_655 134.83(19) ?
K1 B1 K1 7 2_655 149.95(11) ?
O1 B1 K1 . 1_655 50.95(14) ?
O2 B1 K1 . 1_655 71.60(15) ?
O3 B1 K1 . 1_655 161.6(2) ?
K1 B1 K1 7 1_655 97.27(8) ?
K1 B1 K1 2_655 1_655 62.05(6) ?
O4 B2 O5 . . 120.5(3) ?
O4 B2 O2 . . 121.7(3) ?
O5 B2 O2 . . 117.8(2) ?
O4 B2 K1 . 3 49.85(16) ?
O5 B2 K1 . 3 70.95(15) ?
O2 B2 K1 . 3 170.0(2) ?
O6 B3 O5 . . 121.6(2) ?
O6 B3 O3 . . 120.1(3) ?
O5 B3 O3 . . 118.3(3) ?
O6 B3 K1 . . 60.98(16) ?
O5 B3 K1 . . 154.0(2) ?
O3 B3 K1 . . 65.20(15) ?

loop_
_geom_bond_atom_site_label_1
_geom_bond_atom_site_label_2
_geom_bond_site_symmetry_2
_geom_bond_distance
_geom_bond_publ_flag
Cd1 O1 . 2.145(2) n
Cd1 O6 3_545 2.195(2) n
Cd1 O4 3_445 2.216(2) n
Cd1 O6 7 2.349(2) n
Cd1 O4 4_645 2.364(2) n
O1 B1 . 1.312(4) y
O2 B1 . 1.397(4) y
O3 B1 . 1.402(4) y
O2 B2 . 1.395(4) y
O4 B2 . 1.332(4) y
O5 B2 . 1.393(4) y
O3 B3 . 1.397(3) y
O5 B3 . 1.388(4) y
O6 B3 . 1.332(4) y
Cd1 Cd1 2_655 3.4744(5) ?
Cd1 K1 7 3.9001(8) ?
Cd1 K1 . 4.1046(8) ?
Cd1 K1 2_655 4.1302(8) ?
K1 O1 1_455 2.715(2) ?
K1 O4 3_445 2.763(2) ?
K1 O6 . 2.807(2) ?
K1 O3 7 2.882(2) ?
K1 O3 . 2.906(2) ?
K1 O1 2_655 3.040(3) ?
K1 O2 2_655 3.189(3) ?
K1 O2 1_455 3.191(2) ?
K1 B1 7 3.197(3) ?
K1 B3 . 3.200(3) ?
K1 O5 3_445 3.252(2) ?
K1 B1 2_655 3.315(3) ?
O6 Cd1 3_455 2.195(2) ?
O6 Cd1 7 2.349(2) ?
O2 K1 2_655 3.189(3) ?
O2 K1 1_655 3.191(2) ?
O3 K1 7 2.882(2) ?
O4 Cd1 3 2.216(2) ?
O4 Cd1 4_655 2.364(2) ?
O4 K1 3 2.763(2) ?
O5 K1 3 3.252(2) ?
O1 K1 1_655 2.715(2) ?
O1 K1 2_655 3.040(3) ?
O1 K1 7 3.318(3) ?
B1 K1 7 3.197(3) ?
B1 K1 2_655 3.315(3) ?
B1 K1 1_655 3.343(3) ?
B2 K1 3 3.428(3) ?
